data_4084794
loop_
_publ_author_name
'Xu, Songchen'
'Manna, Kuntal'
'Ellern, Arkady'
'Sadow, Aaron D.'

_publ_section_title
;
 Mixed N-Heterocyclic Carbene--Bis(oxazolinyl)borato Rhodium and Iridium
 Complexes in Photochemical and Thermal Oxidative Addition Reactions
;
_journal_issue 23
_journal_name_full Organometallics
_journal_page_first 6840
_journal_paper_doi 10.1021/om500891h
_journal_volume 33
_journal_year 2014
_chemical_formula_sum 'C41 H54 B Ir N4 O2'
_chemical_formula_weight 837.89
_chemical_name_systematic
; 
 ? 
;
_space_group_crystal_system monoclinic
_space_group_IT_number 14
_space_group_name_Hall '-P 2ybc'
_space_group_name_H-M_alt 'P 1 21/c 1'
_symmetry_space_group_name_Hall '-P 2ybc'
_symmetry_space_group_name_H-M 'P 1 21/c 1'
_atom_sites_solution_hydrogens geom
_audit_creation_method SHELXL-2014
_cell_angle_alpha 90
_cell_angle_beta 111.2690(10)
_cell_angle_gamma 90
_cell_formula_units_Z 4
_cell_length_a 14.0529(7)
_cell_length_b 15.5386(8)
_cell_length_c 19.1942(12)
_cell_measurement_reflns_used 9941
_cell_measurement_temperature 173(2)
_cell_measurement_theta_max 27.75
_cell_measurement_theta_min 2.24
_cell_volume 3905.8(4)
_computing_cell_refinement 'SAINT V7.66A (Bruker AXS, 2014)'
_computing_data_collection 'APEX2 Suite (Bruker AXS, 2014)'
_computing_data_reduction 'SAINT V7.66A (Bruker AXS, 2014)'
_computing_molecular_graphics 'XSHELL (Bruker AXS, 2007)'
_computing_publication_material 'APEX2 Suite (Bruker AXS, 2014)'
_computing_structure_refinement 'SHELXL-2014 (Sheldrick, 2014)'
_computing_structure_solution 'SHELXS-2013 (Sheldrick, 2014)'
_diffrn_ambient_temperature 173(2)
_diffrn_measured_fraction_theta_full 1.000
_diffrn_measured_fraction_theta_max 0.936
_diffrn_measurement_device_type 'Bruker APEX-II CCD'
_diffrn_measurement_method '\f and \w scans'
_diffrn_radiation_type MoK\a
_diffrn_radiation_wavelength 0.71073
_diffrn_reflns_av_R_equivalents 0.0435
_diffrn_reflns_av_unetI/netI 0.0427
_diffrn_reflns_Laue_measured_fraction_full 1.000
_diffrn_reflns_Laue_measured_fraction_max 0.936
_diffrn_reflns_limit_h_max 20
_diffrn_reflns_limit_h_min -20
_diffrn_reflns_limit_k_max 22
_diffrn_reflns_limit_k_min -21
_diffrn_reflns_limit_l_max 26
_diffrn_reflns_limit_l_min -26
_diffrn_reflns_number 44808
_diffrn_reflns_point_group_measured_fraction_full 1.000
_diffrn_reflns_point_group_measured_fraction_max 0.936
_diffrn_reflns_theta_full 25.000
_diffrn_reflns_theta_max 31.090
_diffrn_reflns_theta_min 1.555
_exptl_absorpt_coefficient_mu 3.457
_exptl_absorpt_correction_type none
_exptl_crystal_colour red
_exptl_crystal_density_diffrn 1.425
_exptl_crystal_description prism
_exptl_crystal_F_000 1704
_exptl_crystal_size_max 0.220
_exptl_crystal_size_mid 0.170
_exptl_crystal_size_min 0.160
_refine_diff_density_max 1.635
_refine_diff_density_min -0.661
_refine_diff_density_rms 0.113
_refine_ls_extinction_method none
_refine_ls_goodness_of_fit_ref 1.033
_refine_ls_hydrogen_treatment constr
_refine_ls_matrix_type full
_refine_ls_number_parameters 451
_refine_ls_number_reflns 11736
_refine_ls_number_restraints 4
_refine_ls_restrained_S_all 1.033
_refine_ls_R_factor_all 0.0484
_refine_ls_R_factor_gt 0.0324
_refine_ls_shift/su_max 0.004
_refine_ls_shift/su_mean 0.000
_refine_ls_structure_factor_coef Fsqd
_refine_ls_weighting_details 'w=1/[\s^2^(Fo^2^)+(0.0367P)^2^+2.5720P] where P=(Fo^2^+2Fc^2^)/3'
_refine_ls_weighting_scheme calc
_refine_ls_wR_factor_gt 0.0746
_refine_ls_wR_factor_ref 0.0808
_reflns_Friedel_coverage 0.000
_reflns_number_gt 9203
_reflns_number_total 11736
_reflns_threshold_expression 'I > 2\s(I)'
_cod_data_source_file om500891h_si_002.cif
_cod_data_source_block 6ImMesIrCOD
_cod_depositor_comments 'Adding full bibliography for 4084789--4084803.cif.'
_cod_database_code 4084794
_shelx_space_group_comment
; 
The symmetry employed for this shelxl refinement is uniquely defined 
by the following loop, which should always be used as a source of 
symmetry information in preference to the above space-group names. 
They are only intended as comments. 
;
_shelx_estimated_absorpt_t_min 0.517
_shelx_estimated_absorpt_t_max 0.608
_shelxl_version_number 2014-3

loop_
_space_group_symop_operation_xyz
'x, y, z'
'-x, y+1/2, -z+1/2'
'-x, -y, -z'
'x, -y-1/2, z-1/2'

loop_
_atom_site_label
_atom_site_type_symbol
_atom_site_fract_x
_atom_site_fract_y
_atom_site_fract_z
_atom_site_U_iso_or_equiv
_atom_site_adp_type
_atom_site_occupancy
_atom_site_site_symmetry_order
_atom_site_calc_flag
_atom_site_refinement_flags_posn
_atom_site_refinement_flags_adp
Ir1 Ir 0.28930(2) 0.20747(2) 0.01813(2) 0.02201(4) Uani 1 1 d . .
B1 B 0.4776(3) 0.1922(2) 0.18033(19) 0.0232(7) Uani 1 1 d . .
C1 C 0.4764(3) 0.3783(2) -0.0134(2) 0.0392(8) Uani 1 1 d . .
H1A H 0.4043 0.3862 -0.0446 0.059 Uiso 1 1 calc R U
H1B H 0.5192 0.4037 -0.0385 0.059 Uiso 1 1 calc R U
H1C H 0.4907 0.4065 0.0350 0.059 Uiso 1 1 calc R U
C2 C 0.4997(2) 0.2823(2) -0.00121(19) 0.0268(7) Uani 1 1 d . .
C3 C 0.4758(3) 0.2330(3) -0.0738(2) 0.0395(9) Uani 1 1 d . .
H3A H 0.4949 0.1725 -0.0627 0.059 Uiso 1 1 calc R U
H3B H 0.5144 0.2578 -0.1024 0.059 Uiso 1 1 calc R U
H3C H 0.4025 0.2370 -0.1032 0.059 Uiso 1 1 calc R U
C4 C 0.6101(3) 0.2692(2) 0.05146(19) 0.0320(7) Uani 1 1 d . .
H4A H 0.6407 0.2187 0.0361 0.038 Uiso 1 1 calc R U
H4B H 0.6519 0.3207 0.0519 0.038 Uiso 1 1 calc R U
C5 C 0.5058(2) 0.23435(19) 0.11265(17) 0.0220(6) Uani 1 1 d . .
C6 C 0.8274(3) 0.1065(3) 0.3384(3) 0.0613(13) Uani 1 1 d . .
H6A H 0.8230 0.0446 0.3281 0.092 Uiso 1 1 calc R U
H6B H 0.8834 0.1178 0.3859 0.092 Uiso 1 1 calc R U
H6C H 0.8400 0.1372 0.2980 0.092 Uiso 1 1 calc R U
C7 C 0.7273(2) 0.1376(2) 0.34352(19) 0.0338(8) Uani 1 1 d . .
C8 C 0.7108(4) 0.0947(4) 0.4092(3) 0.0699(15) Uani 1 1 d . .
H8A H 0.6499 0.1188 0.4153 0.105 Uiso 1 1 calc R U
H8B H 0.7705 0.1048 0.4548 0.105 Uiso 1 1 calc R U
H8C H 0.7016 0.0326 0.4000 0.105 Uiso 1 1 calc R U
C9 C 0.7190(3) 0.2341(3) 0.3448(3) 0.0524(11) Uani 1 1 d . .
H9A H 0.7274 0.2545 0.3956 0.063 Uiso 1 1 calc R U
H9B H 0.7718 0.2615 0.3294 0.063 Uiso 1 1 calc R U
C10 C 0.5839(2) 0.1789(2) 0.25155(17) 0.0236(6) Uani 1 1 d . .
C11 C 0.4520(2) 0.02317(19) 0.17849(17) 0.0253(6) Uani 1 1 d . .
H11 H 0.5022 0.0108 0.2261 0.030 Uiso 1 1 calc R U
C12 C 0.3915(2) -0.0347(2) 0.13030(18) 0.0279(7) Uani 1 1 d . .
H12 H 0.3918 -0.0953 0.1370 0.033 Uiso 1 1 calc R U
C13 C 0.2717(2) -0.0403(2) -0.06049(18) 0.0289(7) Uani 1 1 d . .
C14 C 0.3649(3) -0.0052(3) -0.0703(2) 0.0432(9) Uani 1 1 d . .
H14A H 0.4258 -0.0254 -0.0294 0.065 Uiso 1 1 calc R U
H14B H 0.3629 0.0578 -0.0698 0.065 Uiso 1 1 calc R U
H14C H 0.3673 -0.0250 -0.1181 0.065 Uiso 1 1 calc R U
C15 C 0.1982(3) -0.0826(3) -0.1189(2) 0.0407(9) Uani 1 1 d . .
H15 H 0.2077 -0.0881 -0.1653 0.049 Uiso 1 1 calc R U
C16 C 0.1111(3) -0.1171(3) -0.1120(2) 0.0479(10) Uani 1 1 d . .
C17 C 0.0318(5) -0.1626(4) -0.1784(3) 0.090(2) Uani 1 1 d . .
H17A H 0.0056 -0.2132 -0.1607 0.135 Uiso 1 1 calc R U
H17B H 0.0637 -0.1807 -0.2138 0.135 Uiso 1 1 calc R U
H17C H -0.0246 -0.1230 -0.2033 0.135 Uiso 1 1 calc R U
C18 C 0.0961(3) -0.1065(3) -0.0454(2) 0.0438(9) Uani 1 1 d . .
H18 H 0.0358 -0.1289 -0.0407 0.053 Uiso 1 1 calc R U
C19 C 0.1663(3) -0.0640(2) 0.01478(19) 0.0322(7) Uani 1 1 d . .
C20 C 0.1448(3) -0.0506(3) 0.0860(2) 0.0411(9) Uani 1 1 d . .
H20A H 0.0739 -0.0666 0.0772 0.062 Uiso 1 1 calc R U
H20B H 0.1556 0.0100 0.1008 0.062 Uiso 1 1 calc R U
H20C H 0.1910 -0.0867 0.1259 0.062 Uiso 1 1 calc R U
C21 C 0.2539(2) -0.0312(2) 0.00618(17) 0.0248(6) Uani 1 1 d . .
C22 C 0.3972(2) 0.2483(2) 0.20446(16) 0.0233(6) Uani 1 1 d . .
C23 C 0.4054(2) 0.3378(2) 0.21390(19) 0.0293(7) Uani 1 1 d . .
H23 H 0.4587 0.3670 0.2042 0.035 Uiso 1 1 calc R U
C24 C 0.3383(3) 0.3851(2) 0.2370(2) 0.0346(8) Uani 1 1 d . .
H24 H 0.3453 0.4459 0.2420 0.042 Uiso 1 1 calc R U
C25 C 0.2609(3) 0.3435(3) 0.25265(19) 0.0363(8) Uani 1 1 d . .
H25 H 0.2151 0.3753 0.2690 0.044 Uiso 1 1 calc R U
C26 C 0.2512(3) 0.2551(3) 0.2441(2) 0.0362(8) Uani 1 1 d . .
H26 H 0.1984 0.2260 0.2545 0.043 Uiso 1 1 calc R U
C27 C 0.3184(3) 0.2090(2) 0.22047(19) 0.0303(7) Uani 1 1 d . .
H27 H 0.3103 0.1484 0.2150 0.036 Uiso 1 1 calc R U
C28 C 0.1417(2) 0.1536(2) -0.03540(19) 0.0327(8) Uani 1 1 d . .
C29 C 0.0878(3) 0.1921(3) -0.1131(2) 0.0455(10) Uani 1 1 d . .
H29A H 0.1075 0.1592 -0.1499 0.055 Uiso 1 1 calc R U
H29B H 0.0130 0.1861 -0.1268 0.055 Uiso 1 1 calc R U
C30 C 0.1136(3) 0.2867(3) -0.1173(2) 0.0397(9) Uani 1 1 d . .
H30A H 0.1058 0.3010 -0.1694 0.048 Uiso 1 1 calc R U
H30B H 0.0649 0.3226 -0.1036 0.048 Uiso 1 1 calc R U
C31 C 0.2214(3) 0.3075(2) -0.0657(2) 0.0318(7) Uani 1 1 d . .
C32 C 0.2432(3) 0.3410(2) 0.0057(2) 0.0315(7) Uani 1 1 d . .
C33 C 0.1629(3) 0.3563(2) 0.0404(2) 0.0347(8) Uani 1 1 d . .
H33A H 0.1198 0.4057 0.0150 0.042 Uiso 1 1 calc R U
H33B H 0.1977 0.3718 0.0937 0.042 Uiso 1 1 calc R U
C34 C 0.0941(3) 0.2782(2) 0.0353(2) 0.0362(8) Uani 1 1 d . .
H34A H 0.0731 0.2777 0.0792 0.043 Uiso 1 1 calc R U
H34B H 0.0317 0.2836 -0.0101 0.043 Uiso 1 1 calc R U
C35 C 0.1468(2) 0.1932(2) 0.0321(2) 0.0305(7) Uani 1 1 d . .
C36 C 0.3503(2) 0.09750(19) 0.07857(16) 0.0214(6) Uani 1 1 d . .
C60 C 0.6806(4) 0.4690(4) 0.1923(3) 0.0783(16) Uani 1 1 d D .
H60A H 0.6650 0.4073 0.1883 0.118 Uiso 1 1 calc R U
H60B H 0.6222 0.5009 0.1580 0.118 Uiso 1 1 calc R U
H60C H 0.6943 0.4882 0.2437 0.118 Uiso 1 1 calc R U
C61 C 0.7750(6) 0.4857(6) 0.1719(6) 0.169(4) Uani 1 1 d D .
H61A H 0.7536 0.4874 0.1167 0.203 Uiso 1 1 calc R U
H61B H 0.8034 0.5429 0.1913 0.203 Uiso 1 1 calc R U
C62 C 0.8590(7) 0.4178(6) 0.2027(6) 0.177(5) Uani 1 1 d D .
H62A H 0.8341 0.3619 0.1779 0.213 Uiso 1 1 calc R U
H62B H 0.8742 0.4103 0.2570 0.213 Uiso 1 1 calc R U
C63 C 0.9575(7) 0.4433(8) 0.1902(5) 0.177(5) Uani 1 1 d D .
H63A H 0.9742 0.5040 0.2055 0.212 Uiso 1 1 calc R U
H63B H 1.0146 0.4070 0.2220 0.212 Uiso 1 1 calc R U
C64 C 0.9472(8) 0.4331(6) 0.1083(5) 0.160(4) Uani 1 1 d D .
H64A H 0.9057 0.3821 0.0869 0.240 Uiso 1 1 calc R U
H64B H 1.0151 0.4263 0.1056 0.240 Uiso 1 1 calc R U
H64C H 0.9141 0.4842 0.0799 0.240 Uiso 1 1 calc R U
N1 N 0.44336(19) 0.24472(17) 0.04496(14) 0.0226(5) Uani 1 1 d . .
N2 N 0.6401(2) 0.11378(19) 0.27410(17) 0.0370(7) Uani 1 1 d . .
N3 N 0.42800(18) 0.10342(15) 0.14632(13) 0.0218(5) Uani 1 1 d . .
N4 N 0.32866(19) 0.01155(16) 0.06912(14) 0.0227(5) Uani 1 1 d . .
O1 O 0.60393(16) 0.25530(15) 0.12491(12) 0.0289(5) Uani 1 1 d . .
O2 O 0.61788(19) 0.25380(17) 0.29237(14) 0.0412(6) Uani 1 1 d . .

loop_
_atom_site_aniso_label
_atom_site_aniso_U_11
_atom_site_aniso_U_22
_atom_site_aniso_U_33
_atom_site_aniso_U_23
_atom_site_aniso_U_13
_atom_site_aniso_U_12
Ir1 0.01830(6) 0.02417(6) 0.02042(6) 0.00379(5) 0.00326(4) 0.00049(5)
B1 0.0239(16) 0.0218(17) 0.0199(16) 0.0002(13) 0.0031(13) -0.0028(13)
C1 0.0352(19) 0.0349(19) 0.051(2) 0.0152(17) 0.0198(17) 0.0005(16)
C2 0.0231(15) 0.0306(17) 0.0262(15) 0.0056(13) 0.0085(13) -0.0013(12)
C3 0.0359(19) 0.054(2) 0.0317(19) -0.0009(17) 0.0164(16) -0.0067(17)
C4 0.0265(16) 0.0387(19) 0.0327(18) 0.0038(15) 0.0130(14) -0.0059(14)
C5 0.0220(14) 0.0185(13) 0.0240(15) -0.0012(11) 0.0066(12) -0.0013(11)
C6 0.031(2) 0.088(4) 0.060(3) -0.024(3) 0.010(2) -0.001(2)
C7 0.0227(15) 0.043(2) 0.0273(17) 0.0003(15) -0.0008(13) -0.0003(14)
C8 0.064(3) 0.094(4) 0.049(3) 0.022(3) 0.018(2) 0.017(3)
C9 0.042(2) 0.046(2) 0.048(2) -0.0090(19) -0.0103(19) -0.0001(19)
C10 0.0241(15) 0.0238(14) 0.0207(14) -0.0012(12) 0.0053(12) -0.0040(12)
C11 0.0250(15) 0.0220(15) 0.0242(15) 0.0043(12) 0.0033(12) 0.0011(12)
C12 0.0276(16) 0.0215(15) 0.0285(16) 0.0044(13) 0.0030(13) -0.0011(12)
C13 0.0273(16) 0.0300(17) 0.0263(16) -0.0028(13) 0.0061(13) -0.0029(13)
C14 0.036(2) 0.062(3) 0.0321(19) -0.0083(18) 0.0132(16) -0.0090(18)
C15 0.045(2) 0.045(2) 0.0246(17) -0.0055(15) 0.0032(16) -0.0132(17)
C16 0.045(2) 0.050(2) 0.036(2) -0.0045(18) -0.0002(17) -0.0230(19)
C17 0.085(4) 0.108(5) 0.049(3) -0.012(3) -0.009(3) -0.062(4)
C18 0.0305(18) 0.049(2) 0.045(2) 0.0067(18) 0.0050(16) -0.0169(17)
C19 0.0291(17) 0.0302(17) 0.0339(18) 0.0008(14) 0.0075(14) -0.0072(14)
C20 0.039(2) 0.041(2) 0.050(2) 0.0019(18) 0.0236(18) -0.0061(17)
C21 0.0222(14) 0.0215(15) 0.0258(15) -0.0015(12) 0.0030(12) -0.0038(12)
C22 0.0229(14) 0.0240(15) 0.0184(14) 0.0017(12) 0.0019(12) -0.0028(12)
C23 0.0255(16) 0.0278(17) 0.0339(18) -0.0011(14) 0.0100(14) -0.0036(13)
C24 0.0339(18) 0.0276(17) 0.0392(19) -0.0083(15) 0.0095(15) 0.0013(14)
C25 0.0320(18) 0.049(2) 0.0289(17) -0.0090(16) 0.0126(15) 0.0030(16)
C26 0.0291(17) 0.050(2) 0.0317(18) -0.0001(16) 0.0138(15) -0.0068(16)
C27 0.0329(17) 0.0314(17) 0.0269(16) 0.0006(13) 0.0111(14) -0.0063(14)
C28 0.0164(14) 0.0401(19) 0.0344(18) 0.0004(15) 0.0004(13) -0.0007(13)
C29 0.0290(19) 0.063(3) 0.032(2) -0.0070(18) -0.0032(16) 0.0029(18)
C30 0.0308(18) 0.060(3) 0.0258(17) 0.0143(16) 0.0070(15) 0.0107(17)
C31 0.0259(16) 0.0360(19) 0.0307(17) 0.0130(14) 0.0069(14) 0.0066(13)
C32 0.0322(17) 0.0259(17) 0.0374(18) 0.0097(14) 0.0140(15) 0.0068(14)
C33 0.0336(18) 0.0294(18) 0.040(2) 0.0015(15) 0.0125(16) 0.0063(14)
C34 0.0305(18) 0.044(2) 0.0371(19) 0.0057(16) 0.0155(16) 0.0047(15)
C35 0.0191(15) 0.0325(18) 0.0374(19) 0.0049(14) 0.0075(14) -0.0009(12)
C36 0.0181(13) 0.0231(14) 0.0201(14) -0.0008(11) 0.0035(11) -0.0030(11)
C60 0.084(4) 0.085(4) 0.069(4) -0.013(3) 0.032(3) -0.012(3)
C61 0.168(10) 0.119(8) 0.193(10) 0.065(7) 0.033(8) -0.014(7)
C62 0.198(12) 0.184(11) 0.124(8) 0.049(8) 0.027(8) 0.014(10)
C63 0.135(9) 0.240(14) 0.156(10) -0.003(9) 0.055(8) -0.036(9)
C64 0.193(11) 0.143(8) 0.138(8) 0.025(7) 0.054(8) 0.036(8)
N1 0.0205(12) 0.0237(13) 0.0240(13) 0.0009(10) 0.0086(10) -0.0006(10)
N2 0.0273(14) 0.0275(15) 0.0419(17) 0.0007(13) -0.0047(13) -0.0023(12)
N3 0.0225(12) 0.0192(12) 0.0203(12) 0.0015(9) 0.0036(10) -0.0008(9)
N4 0.0222(12) 0.0227(13) 0.0207(12) 0.0006(10) 0.0046(10) -0.0056(10)
O1 0.0208(11) 0.0340(13) 0.0285(12) 0.0028(10) 0.0049(9) -0.0052(9)
O2 0.0357(14) 0.0324(14) 0.0390(15) -0.0116(11) -0.0063(11) 0.0002(11)

loop_
_atom_type_symbol
_atom_type_description
_atom_type_scat_dispersion_real
_atom_type_scat_dispersion_imag
_atom_type_scat_source
C C 0.0033 0.0016 'International Tables Vol C Tables 4.2.6.8 and 6.1.1.4'
H H 0.0000 0.0000 'International Tables Vol C Tables 4.2.6.8 and 6.1.1.4'
N N 0.0061 0.0033 'International Tables Vol C Tables 4.2.6.8 and 6.1.1.4'
O O 0.0106 0.0060 'International Tables Vol C Tables 4.2.6.8 and 6.1.1.4'
B B 0.0013 0.0007 'International Tables Vol C Tables 4.2.6.8 and 6.1.1.4'
Ir Ir -1.4442 7.9887 'International Tables Vol C Tables 4.2.6.8 and 6.1.1.4'

loop_
_geom_angle_atom_site_label_1
_geom_angle_atom_site_label_2
_geom_angle_atom_site_label_3
_geom_angle
C36 Ir1 N1 84.85(10)
C36 Ir1 C28 94.53(12)
N1 Ir1 C28 163.47(12)
C36 Ir1 C35 93.47(12)
N1 Ir1 C35 157.68(12)
C28 Ir1 C35 38.81(13)
C36 Ir1 C32 154.39(13)
N1 Ir1 C32 90.21(12)
C28 Ir1 C32 97.12(14)
C35 Ir1 C32 81.72(13)
C36 Ir1 C31 168.31(13)
N1 Ir1 C31 96.84(11)
C28 Ir1 C31 80.55(13)
C35 Ir1 C31 89.30(13)
C32 Ir1 C31 37.30(13)
N3 B1 C22 109.9(3)
N3 B1 C5 102.8(2)
C22 B1 C5 114.1(3)
N3 B1 C10 111.7(2)
C22 B1 C10 110.5(3)
C5 B1 C10 107.8(3)
C2 C1 H1A 109.5
C2 C1 H1B 109.5
H1A C1 H1B 109.5
C2 C1 H1C 109.5
H1A C1 H1C 109.5
H1B C1 H1C 109.5
N1 C2 C3 110.9(3)
N1 C2 C1 109.9(3)
C3 C2 C1 112.9(3)
N1 C2 C4 100.6(2)
C3 C2 C4 112.0(3)
C1 C2 C4 110.0(3)
C2 C3 H3A 109.5
C2 C3 H3B 109.5
H3A C3 H3B 109.5
C2 C3 H3C 109.5
H3A C3 H3C 109.5
H3B C3 H3C 109.5
O1 C4 C2 104.9(3)
O1 C4 H4A 110.8
C2 C4 H4A 110.8
O1 C4 H4B 110.8
C2 C4 H4B 110.8
H4A C4 H4B 108.8
N1 C5 O1 115.1(3)
N1 C5 B1 125.6(3)
O1 C5 B1 119.1(3)
C7 C6 H6A 109.5
C7 C6 H6B 109.5
H6A C6 H6B 109.5
C7 C6 H6C 109.5
H6A C6 H6C 109.5
H6B C6 H6C 109.5
N2 C7 C9 102.6(3)
N2 C7 C8 108.1(3)
C9 C7 C8 112.9(4)
N2 C7 C6 110.0(3)
C9 C7 C6 113.3(4)
C8 C7 C6 109.7(4)
C7 C8 H8A 109.5
C7 C8 H8B 109.5
H8A C8 H8B 109.5
C7 C8 H8C 109.5
H8A C8 H8C 109.5
H8B C8 H8C 109.5
O2 C9 C7 105.2(3)
O2 C9 H9A 110.7
C7 C9 H9A 110.7
O2 C9 H9B 110.7
C7 C9 H9B 110.7
H9A C9 H9B 108.8
N2 C10 O2 115.8(3)
N2 C10 B1 131.2(3)
O2 C10 B1 113.0(3)
C12 C11 N3 107.8(3)
C12 C11 H11 126.1
N3 C11 H11 126.1
C11 C12 N4 106.6(3)
C11 C12 H12 126.7
N4 C12 H12 126.7
C15 C13 C21 117.5(3)
C15 C13 C14 120.1(3)
C21 C13 C14 122.4(3)
C13 C14 H14A 109.5
C13 C14 H14B 109.5
H14A C14 H14B 109.5
C13 C14 H14C 109.5
H14A C14 H14C 109.5
H14B C14 H14C 109.5
C13 C15 C16 122.0(4)
C13 C15 H15 119.0
C16 C15 H15 119.0
C18 C16 C15 118.7(3)
C18 C16 C17 121.3(4)
C15 C16 C17 120.0(4)
C16 C17 H17A 109.5
C16 C17 H17B 109.5
H17A C17 H17B 109.5
C16 C17 H17C 109.5
H17A C17 H17C 109.5
H17B C17 H17C 109.5
C16 C18 C19 121.9(3)
C16 C18 H18 119.0
C19 C18 H18 119.0
C18 C19 C21 117.9(3)
C18 C19 C20 120.2(3)
C21 C19 C20 121.9(3)
C19 C20 H20A 109.5
C19 C20 H20B 109.5
H20A C20 H20B 109.5
C19 C20 H20C 109.5
H20A C20 H20C 109.5
H20B C20 H20C 109.5
C19 C21 C13 122.0(3)
C19 C21 N4 118.3(3)
C13 C21 N4 119.7(3)
C27 C22 C23 116.2(3)
C27 C22 B1 121.3(3)
C23 C22 B1 122.5(3)
C24 C23 C22 122.2(3)
C24 C23 H23 118.9
C22 C23 H23 118.9
C25 C24 C23 119.9(3)
C25 C24 H24 120.1
C23 C24 H24 120.1
C26 C25 C24 119.2(3)
C26 C25 H25 120.4
C24 C25 H25 120.4
C25 C26 C27 120.2(3)
C25 C26 H26 119.9
C27 C26 H26 119.9
C26 C27 C22 122.4(3)
C26 C27 H27 118.8
C22 C27 H27 118.8
C35 C28 C29 124.5(3)
C35 C28 Ir1 70.67(19)
C29 C28 Ir1 111.7(2)
C30 C29 C28 112.7(3)
C30 C29 H29A 109.0
C28 C29 H29A 109.0
C30 C29 H29B 109.0
C28 C29 H29B 109.0
H29A C29 H29B 107.8
C31 C30 C29 111.9(3)
C31 C30 H30A 109.2
C29 C30 H30A 109.2
C31 C30 H30B 109.2
C29 C30 H30B 109.2
H30A C30 H30B 107.9
C32 C31 C30 122.3(3)
C32 C31 Ir1 70.13(19)
C30 C31 Ir1 113.2(2)
C31 C32 C33 123.8(3)
C31 C32 Ir1 72.56(19)
C33 C32 Ir1 110.0(2)
C32 C33 C34 113.5(3)
C32 C33 H33A 108.9
C34 C33 H33A 108.9
C32 C33 H33B 108.9
C34 C33 H33B 108.9
H33A C33 H33B 107.7
C35 C34 C33 112.6(3)
C35 C34 H34A 109.1
C33 C34 H34A 109.1
C35 C34 H34B 109.1
C33 C34 H34B 109.1
H34A C34 H34B 107.8
C28 C35 C34 123.3(3)
C28 C35 Ir1 70.51(19)
C34 C35 Ir1 114.0(2)
N3 C36 N4 104.8(2)
N3 C36 Ir1 120.3(2)
N4 C36 Ir1 134.9(2)
C61 C60 H60A 109.5
C61 C60 H60B 109.5
H60A C60 H60B 109.5
C61 C60 H60C 109.5
H60A C60 H60C 109.5
H60B C60 H60C 109.5
C62 C61 C60 113.5(6)
C62 C61 H61A 108.9
C60 C61 H61A 108.9
C62 C61 H61B 108.9
C60 C61 H61B 108.9
H61A C61 H61B 107.7
C61 C62 C63 111.8(8)
C61 C62 H62A 109.3
C63 C62 H62A 109.3
C61 C62 H62B 109.3
C63 C62 H62B 109.3
H62A C62 H62B 107.9
C64 C63 C62 112.2(8)
C64 C63 H63A 109.2
C62 C63 H63A 109.2
C64 C63 H63B 109.2
C62 C63 H63B 109.2
H63A C63 H63B 107.9
C63 C64 H64A 109.5
C63 C64 H64B 109.5
H64A C64 H64B 109.5
C63 C64 H64C 109.5
H64A C64 H64C 109.5
H64B C64 H64C 109.5
C5 N1 C2 109.4(2)
C5 N1 Ir1 118.3(2)
C2 N1 Ir1 132.3(2)
C10 N2 C7 108.4(3)
C36 N3 C11 110.3(2)
C36 N3 B1 122.3(2)
C11 N3 B1 127.3(2)
C36 N4 C12 110.6(2)
C36 N4 C21 128.3(3)
C12 N4 C21 121.1(3)
C5 O1 C4 106.4(2)
C10 O2 C9 105.4(3)

loop_
_geom_bond_atom_site_label_1
_geom_bond_atom_site_label_2
_geom_bond_distance
Ir1 C36 2.069(3)
Ir1 N1 2.116(2)
Ir1 C28 2.124(3)
Ir1 C35 2.126(3)
Ir1 C32 2.161(3)
Ir1 C31 2.192(3)
B1 N3 1.576(4)
B1 C22 1.622(5)
B1 C5 1.627(5)
B1 C10 1.631(5)
C1 C2 1.526(5)
C1 H1A 0.9800
C1 H1B 0.9800
C1 H1C 0.9800
C2 N1 1.504(4)
C2 C3 1.517(5)
C2 C4 1.527(5)
C3 H3A 0.9800
C3 H3B 0.9800
C3 H3C 0.9800
C4 O1 1.460(4)
C4 H4A 0.9900
C4 H4B 0.9900
C5 N1 1.287(4)
C5 O1 1.352(4)
C6 C7 1.524(5)
C6 H6A 0.9800
C6 H6B 0.9800
C6 H6C 0.9800
C7 N2 1.493(4)
C7 C9 1.505(6)
C7 C8 1.516(6)
C8 H8A 0.9800
C8 H8B 0.9800
C8 H8C 0.9800
C9 O2 1.446(4)
C9 H9A 0.9900
C9 H9B 0.9900
C10 N2 1.260(4)
C10 O2 1.387(4)
C11 C12 1.348(4)
C11 N3 1.378(4)
C11 H11 0.9500
C12 N4 1.386(4)
C12 H12 0.9500
C13 C15 1.385(5)
C13 C21 1.397(4)
C13 C14 1.492(5)
C14 H14A 0.9800
C14 H14B 0.9800
C14 H14C 0.9800
C15 C16 1.388(5)
C15 H15 0.9500
C16 C18 1.377(6)
C16 C17 1.528(6)
C17 H17A 0.9800
C17 H17B 0.9800
C17 H17C 0.9800
C18 C19 1.385(5)
C18 H18 0.9500
C19 C21 1.396(4)
C19 C20 1.517(5)
C20 H20A 0.9800
C20 H20B 0.9800
C20 H20C 0.9800
C21 N4 1.443(4)
C22 C27 1.394(4)
C22 C23 1.401(5)
C23 C24 1.390(5)
C23 H23 0.9500
C24 C25 1.389(5)
C24 H24 0.9500
C25 C26 1.384(6)
C25 H25 0.9500
C26 C27 1.386(5)
C26 H26 0.9500
C27 H27 0.9500
C28 C35 1.412(5)
C28 C29 1.528(5)
C29 C30 1.524(5)
C29 H29A 0.9900
C29 H29B 0.9900
C30 C31 1.514(5)
C30 H30A 0.9900
C30 H30B 0.9900
C31 C32 1.392(5)
C32 C33 1.522(5)
C33 C34 1.532(5)
C33 H33A 0.9900
C33 H33B 0.9900
C34 C35 1.526(5)
C34 H34A 0.9900
C34 H34B 0.9900
C36 N3 1.364(4)
C36 N4 1.367(4)
C60 C61 1.536(2)
C60 H60A 0.9800
C60 H60B 0.9800
C60 H60C 0.9800
C61 C62 1.534(2)
C61 H61A 0.9900
C61 H61B 0.9900
C62 C63 1.542(2)
C62 H62A 0.9900
C62 H62B 0.9900
C63 C64 1.534(2)
C63 H63A 0.9900
C63 H63B 0.9900
C64 H64A 0.9800
C64 H64B 0.9800
C64 H64C 0.9800
